data_9011735
loop_
_publ_author_name
'Keller, P.'
'Lissner, F.'
'Schleid, T.'

_publ_section_title
;The crystal structure of joosteite, (Mn2+,Mn3+,Fe3+)2[PO4]O, from the Helikon
 II mine, Karibib (Namibia), and its relationship to stanekite,
 (Fe3+,Mn2+,Fe2+,Mg)2[PO4]O Note: M1 and M2 Fe/Mn occupancies not determined,
 below are estimates Locality: Helikon II mine, Karibib, Namibia
;
_journal_name_full 'Neues Jahrbuch fur Mineralogie, Abhandlungen'
_journal_page_first 225
_journal_page_last 230
_journal_volume 184
_journal_year 2007
_chemical_compound_source 'Helikon II mine, Karibib, Namibia'
_chemical_formula_sum 'Fe0.48 Mn1.436 O5 P'
_chemical_name_mineral Joosteite
_space_group_IT_number 15
_symmetry_space_group_name_Hall '-I 2ya'
_symmetry_space_group_name_H-M 'I 1 2/a 1'
_cell_angle_alpha 90
_cell_angle_beta 106.17
_cell_angle_gamma 90
_cell_length_a 11.888
_cell_length_b 6.409
_cell_length_c 9.804
_cell_formula_units_Z 8
_cell_volume 717.418
_database_code_amcsd 0014727
_exptl_crystal_density_diffrn 4.012
_cod_original_formula_sum 'Mn1.436 Fe.48 P O5'
_cod_database_code 9011735

loop_
_space_group_symop_operation_xyz
x,y,z
1/2+x,1/2+y,1/2+z
1/2-x,y,-z
-x,1/2+y,1/2-z
1/2+x,-y,z
+x,1/2-y,1/2+z
-x,-y,-z
1/2-x,1/2-y,1/2-z

loop_
_atom_site_aniso_label
_atom_site_aniso_U_11
_atom_site_aniso_U_22
_atom_site_aniso_U_33
_atom_site_aniso_U_12
_atom_site_aniso_U_13
_atom_site_aniso_U_23
MnM1 0.02720 0.04550 0.02610 0.00120 0.00130 0.00300
FeM1 0.02720 0.04550 0.02610 0.00120 0.00130 0.00300
MnM2 0.03980 0.02620 0.02420 -0.00010 -0.00140 -0.00030
FeM2 0.03980 0.02620 0.02420 -0.00010 -0.00140 -0.00030
P 0.02580 0.02370 0.02550 -0.00010 0.00290 0.00040
O1 0.05710 0.03090 0.02840 0.00170 0.00690 -0.00410
O2 0.02980 0.03770 0.02690 -0.00130 0.00240 0.00290
O3 0.03410 0.05190 0.04440 -0.00420 0.01240 0.00660
O4 0.03210 0.03440 0.03680 0.00460 0.00550 0.00600
O5 0.04990 0.05410 0.03980 0.01340 -0.00850 -0.01420

loop_
_atom_site_label
_atom_site_fract_x
_atom_site_fract_y
_atom_site_fract_z
_atom_site_occupancy
_atom_site_U_iso_or_equiv
MnM1 0.20305 0.00704 0.19432 0.79300 0.03420
FeM1 0.20305 0.00704 0.19432 0.15900 0.03420
MnM2 0.11156 0.14042 0.45274 0.64300 0.03210
FeM2 0.11156 0.14042 0.45274 0.32100 0.03210
P 0.07267 0.65914 0.37803 1.00000 0.02710
O1 0.05070 0.83580 0.47190 1.00000 0.03980
O2 0.95930 0.60860 0.26310 1.00000 0.03260
O3 0.16820 0.71700 0.30990 1.00000 0.04320
O4 0.11400 0.46880 0.47300 1.00000 0.03530
O5 0.26530 0.15590 0.37620 1.00000 0.05220

loop_
_cod_related_entry_id
_cod_related_entry_database
_cod_related_entry_code
1 AMCSD 0014727
